data_7720536
loop_
_publ_author_name
'Pokharel, Uttam R.'
'Fronczek, Frank R.'
'Maverick, Andrew W.'

_publ_section_title
;
 Discrete and polymeric supramolecular complexes assembled from
 Cu<sup>2+</sup> and isomeric xylylenebis(pyridyltriazoles).
;
_journal_issue 3
_journal_name_full 'Dalton transactions (Cambridge, England : 2003)'
_journal_page_first 1259
_journal_page_last 1273
_journal_paper_doi 10.1039/d5dt02551f
_journal_volume 55
_journal_year 2026
_chemical_formula_moiety 'C50 H48 Cu2 N18, 4(N O3), 3.4(C3 H7 N O)'
_chemical_formula_sum 'C60.2 H71.8 Cu2 N25.4 O15.4'
_chemical_formula_weight 1524.71
_space_group_IT_number 2
_space_group_name_Hall '-P 1'
_space_group_name_H-M_alt 'P -1'
_symmetry_cell_setting triclinic
_symmetry_space_group_name_Hall '-P 1'
_symmetry_space_group_name_H-M 'P -1'
_atom_sites_solution_hydrogens geom
_atom_sites_solution_primary direct
_atom_sites_solution_secondary difmap
_audit_creation_method SHELXL-97
_audit_update_record
;
2024-02-18 deposited with the CCDC.	2025-12-17 downloaded from the CCDC.
;
_cell_angle_alpha 108.711(7)
_cell_angle_beta 114.045(8)
_cell_angle_gamma 98.653(8)
_cell_formula_units_Z 1
_cell_length_a 12.2967(16)
_cell_length_b 12.4835(15)
_cell_length_c 14.0440(18)
_cell_measurement_reflns_used 7400
_cell_measurement_temperature 100.0(5)
_cell_measurement_theta_max 64.16
_cell_measurement_theta_min 3.80
_cell_volume 1763.5(4)
_computing_cell_refinement 'Bruker SAINT'
_computing_data_collection 'Bruker APEX2'
_computing_data_reduction 'Bruker SAINT'
_computing_molecular_graphics 'ORTEP-3 for Windows (Farrugia, 1997)'
_computing_publication_material 'SHELXL-97 (Sheldrick, 2008)'
_computing_structure_refinement 'SHELXL-97 (Sheldrick, 2008)'
_computing_structure_solution 'SHELXS-97 (Sheldrick, 2008)'
_diffrn_ambient_temperature 100.0(5)
_diffrn_measured_fraction_theta_full 0.962
_diffrn_measured_fraction_theta_max 0.926
_diffrn_measurement_device_type 'Bruker Kappa APEX-II DUO'
_diffrn_measurement_method '\f and \w scans'
_diffrn_radiation_monochromator 'QUAZAR multilayer optics'
_diffrn_radiation_source 'I\mS microfocus'
_diffrn_radiation_type CuK\a
_diffrn_radiation_wavelength 1.54184
_diffrn_reflns_av_R_equivalents 0.0553
_diffrn_reflns_av_sigmaI/netI 0.0618
_diffrn_reflns_limit_h_max 14
_diffrn_reflns_limit_h_min -14
_diffrn_reflns_limit_k_max 13
_diffrn_reflns_limit_k_min -15
_diffrn_reflns_limit_l_max 14
_diffrn_reflns_limit_l_min -16
_diffrn_reflns_number 30628
_diffrn_reflns_theta_full 66.50
_diffrn_reflns_theta_max 69.07
_diffrn_reflns_theta_min 3.80
_exptl_absorpt_coefficient_mu 1.445
_exptl_absorpt_correction_T_max 0.9183
_exptl_absorpt_correction_T_min 0.8125
_exptl_absorpt_correction_type multi-scan
_exptl_absorpt_process_details 'SADABS (Sheldrick, 2004)'
_exptl_crystal_colour blue
_exptl_crystal_density_diffrn 1.436
_exptl_crystal_density_method 'not measured'
_exptl_crystal_description parallelepiped
_exptl_crystal_F_000 792
_exptl_crystal_size_max 0.15
_exptl_crystal_size_mid 0.08
_exptl_crystal_size_min 0.06
_platon_squeeze_details
;
The 136 electrons removed by SQUEEZE correspond to 3.4 dimethylformamide
molecules per cell. This disordered solvent is included in the formula,
FW, density, etc., but is not in the model.
;
_refine_diff_density_max 2.317
_refine_diff_density_min -0.888
_refine_diff_density_rms 0.137
_refine_ls_extinction_method none
_refine_ls_goodness_of_fit_ref 1.219
_refine_ls_hydrogen_treatment constr
_refine_ls_matrix_type full
_refine_ls_number_parameters 393
_refine_ls_number_reflns 6074
_refine_ls_number_restraints 513
_refine_ls_restrained_S_all 1.198
_refine_ls_R_factor_all 0.1298
_refine_ls_R_factor_gt 0.1025
_refine_ls_shift/su_max 0.000
_refine_ls_shift/su_mean 0.000
_refine_ls_structure_factor_coef Fsqd
_refine_ls_weighting_details 'calc w=1/[\s^2^(Fo^2^)+(0.2000P)^2^] where P=(Fo^2^+2Fc^2^)/3'
_refine_ls_weighting_scheme calc
_refine_ls_wR_factor_gt 0.2985
_refine_ls_wR_factor_ref 0.3227
_reflns_number_gt 4166
_reflns_number_total 6074
_reflns_threshold_expression I>2\s(I)
_cod_data_source_file d5dt02551f1.cif
_cod_data_source_block Compound13
_cod_depositor_comments
;
The following automatic conversions were performed:

data item '_symmetry_cell_setting' value 'Triclinic' was changed to
'triclinic' in accordance with the
/home/data/users/saulius/crontab/automatic-downloads/current/RSC/lib/dictionaries/cif_core.dic
dictionary named 'cif_core.dic' version 2.4.2 last updated on
2011-04-26.

Automatic conversion script
Id: cif_fix_values 8170 2020-07-09 18:12:32Z antanas 
;
_cod_original_cell_volume 1763.4(4)
_cod_original_sg_symbol_H-M 'P -1   '
_cod_original_formula_sum 'C60.20 H71.80 Cu2 N25.40 O15.40'
_cod_database_code 7720536

loop_
_symmetry_equiv_pos_as_xyz
'x, y, z'
'-x, -y, -z'

loop_
_atom_site_label
_atom_site_type_symbol
_atom_site_fract_x
_atom_site_fract_y
_atom_site_fract_z
_atom_site_U_iso_or_equiv
_atom_site_adp_type
_atom_site_occupancy
_atom_site_symmetry_multiplicity
_atom_site_calc_flag
_atom_site_refinement_flags
_atom_site_disorder_assembly
_atom_site_disorder_group
Cu1 Cu 0.47924(7) 0.69311(5) 0.34569(6) 0.0322(3) Uani 1 1 d U . .
N1 N 0.3440(4) 0.7525(3) 0.3738(4) 0.0305(10) Uani 1 1 d U . .
N2 N 0.5875(4) 0.8345(4) 0.4940(4) 0.0366(11) Uani 1 1 d U . .
N3 N 0.7086(4) 0.8764(4) 0.5693(4) 0.0438(13) Uani 1 1 d U . .
N4 N 0.7221(5) 0.9585(4) 0.6640(4) 0.0425(12) Uani 1 1 d U . .
N5 N 0.7615(6) 0.6110(4) 0.9433(4) 0.0555(15) Uani 1 1 d U . .
N6 N 0.7478(5) 0.5165(4) 0.8574(4) 0.0409(12) Uani 1 1 d U . .
N7 N 0.6300(5) 0.4460(4) 0.8034(4) 0.0397(12) Uani 1 1 d U . .
N8 N 0.3878(5) 0.3416(4) 0.7001(4) 0.0441(13) Uani 1 1 d U . .
N9 N 0.4933(4) 0.5689(3) 0.4458(3) 0.0317(10) Uani 1 1 d U . .
C1 C 0.2189(6) 0.7056(5) 0.3025(5) 0.0366(13) Uani 1 1 d U . .
H1 H 0.1869 0.6372 0.2320 0.044 Uiso 1 1 calc R . .
C2 C 0.1356(7) 0.7546(7) 0.3293(6) 0.0593(19) Uani 1 1 d U . .
H2 H 0.0478 0.7214 0.2766 0.071 Uiso 1 1 calc R . .
C3 C 0.1818(7) 0.8534(6) 0.4345(6) 0.0583(19) Uani 1 1 d U . .
H3 H 0.1259 0.8874 0.4548 0.070 Uiso 1 1 calc R . .
C4 C 0.3097(7) 0.9000(5) 0.5080(6) 0.0477(15) Uani 1 1 d U . .
H4 H 0.3434 0.9663 0.5803 0.057 Uiso 1 1 calc R . .
C5 C 0.3893(5) 0.8491(4) 0.4754(4) 0.0315(12) Uani 1 1 d U . .
C6 C 0.5234(6) 0.8903(4) 0.5431(5) 0.0364(13) Uani 1 1 d U . .
C7 C 0.6130(6) 0.9700(4) 0.6536(5) 0.0434(14) Uani 1 1 d U . .
H7 H 0.5994 1.0224 0.7106 0.052 Uiso 1 1 calc R . .
C8 C 0.8471(6) 1.0117(5) 0.7702(5) 0.0577(19) Uani 1 1 d U . .
H8A H 0.8553 1.0929 0.8196 0.069 Uiso 1 1 calc R . .
H8B H 0.9146 1.0190 0.7491 0.069 Uiso 1 1 calc R . .
C9 C 0.8619(6) 0.9360(5) 0.8354(5) 0.0514(17) Uani 1 1 d U . .
C10 C 0.9098(8) 0.8404(6) 0.8119(7) 0.075(2) Uani 1 1 d U . .
H10 H 0.9376 0.8247 0.7563 0.090 Uiso 1 1 calc R . .
C11 C 0.9155(8) 0.7705(6) 0.8714(7) 0.072(2) Uani 1 1 d U . .
H11 H 0.9482 0.7065 0.8563 0.087 Uiso 1 1 calc R . .
C12 C 0.8754(7) 0.7907(5) 0.9516(6) 0.063(2) Uani 1 1 d U . .
C13 C 0.8262(8) 0.8832(7) 0.9729(7) 0.073(2) Uani 1 1 d U . .
H13 H 0.7952 0.8971 1.0261 0.087 Uiso 1 1 calc R . .
C14 C 0.8231(8) 0.9562(6) 0.9140(6) 0.069(2) Uani 1 1 d U . .
H14 H 0.7926 1.0216 0.9305 0.083 Uiso 1 1 calc R . .
C15 C 0.8790(7) 0.7117(5) 1.0117(6) 0.067(2) Uani 1 1 d U . .
H15A H 0.9513 0.6819 1.0220 0.081 Uiso 1 1 calc R . .
H15B H 0.8893 0.7572 1.0887 0.081 Uiso 1 1 calc R . .
C16 C 0.6534(7) 0.6075(5) 0.9459(5) 0.0586(19) Uani 1 1 d U . .
H16 H 0.6385 0.6658 0.9978 0.070 Uiso 1 1 calc R . .
C17 C 0.5667(6) 0.4974(5) 0.8539(5) 0.0448(15) Uani 1 1 d U . .
C18 C 0.4337(6) 0.4360(5) 0.8010(5) 0.0497(17) Uani 1 1 d U . .
C19 C 0.3566(8) 0.4737(7) 0.8467(7) 0.072(2) Uani 1 1 d U . .
H19 H 0.3908 0.5417 0.9179 0.086 Uiso 1 1 calc R . .
C20 C 0.2316(9) 0.4105(8) 0.7866(9) 0.105(4) Uani 1 1 d U . .
H20 H 0.1759 0.4348 0.8133 0.126 Uiso 1 1 calc R . .
C21 C 0.1869(8) 0.3080(9) 0.6834(8) 0.108(4) Uani 1 1 d U . .
H21 H 0.1008 0.2598 0.6419 0.130 Uiso 1 1 calc R . .
C22 C 0.2670(6) 0.2780(6) 0.6431(6) 0.063(2) Uani 1 1 d U . .
H22 H 0.2353 0.2098 0.5725 0.076 Uiso 1 1 calc R . .
C23 C 0.3699(12) 0.5320(11) 0.4433(12) 0.046(3) Uani 0.50 1 d PU A -1
H23A H 0.3006 0.4885 0.3629 0.056 Uiso 0.50 1 calc PR A -1
H23B H 0.3522 0.6032 0.4823 0.056 Uiso 0.50 1 calc PR A -1
C24 C 0.3814(13) 0.4485(12) 0.5078(14) 0.057(3) Uani 0.50 1 d PU . -1
H24A H 0.3644 0.4831 0.5723 0.069 Uiso 0.50 1 calc PR . -1
H24B H 0.3160 0.3694 0.4540 0.069 Uiso 0.50 1 calc PR . -1
C25 C 0.5109(13) 0.4570(10) 0.3828(10) 0.043(3) Uani 0.50 1 d PU A -1
H25A H 0.5888 0.4775 0.3780 0.051 Uiso 0.50 1 calc PR A -1
H25B H 0.4391 0.4146 0.3035 0.051 Uiso 0.50 1 calc PR A -1
C26 C 0.5195(13) 0.3763(9) 0.4445(9) 0.042(3) Uani 0.50 1 d PU . -1
H26A H 0.6014 0.3618 0.4665 0.051 Uiso 0.50 1 calc PR . -1
H26B H 0.4520 0.2982 0.3914 0.051 Uiso 0.50 1 calc PR . -1
C27 C 0.5924(11) 0.6305(9) 0.5599(9) 0.042(3) Uani 0.50 1 d PU A -1
H27A H 0.5778 0.7035 0.5997 0.051 Uiso 0.50 1 calc PR A -1
H27B H 0.6727 0.6551 0.5597 0.051 Uiso 0.50 1 calc PR A -1
C28 C 0.6019(3) 0.5499(2) 0.6254(2) 0.050(3) Uani 0.50 1 d PU . -1
H28A H 0.6866 0.5410 0.6532 0.060 Uiso 0.50 1 calc PR . -1
H28B H 0.5923 0.5896 0.6935 0.060 Uiso 0.50 1 calc PR . -1
N10 N 0.3186(3) 0.7514(2) 0.1081(2) 0.053(3) Uani 0.482(6) 1 d PRDU B 1
O1 O 0.3081(3) 0.6617(2) 0.0201(2) 0.0384(15) Uani 0.482(6) 1 d PRDU B 1
O2 O 0.4335(3) 0.8113(2) 0.2034(2) 0.0384(15) Uani 0.482(6) 1 d PRDU B 1
O3 O 0.2130(3) 0.7689(2) 0.1015(2) 0.0384(15) Uani 0.482(6) 1 d PRDU B 1
N10A N 0.1463(3) 0.6239(2) -0.0128(2) 0.059(3) Uani 0.518(6) 1 d PRDU B 2
O1A O 0.2586(3) 0.6450(2) -0.0040(2) 0.0630(18) Uani 0.518(6) 1 d PRDU B 2
O2A O 0.0569(3) 0.5162(2) -0.0800(2) 0.0630(18) Uani 0.518(6) 1 d PRDU B 2
O3A O 0.1338(3) 0.7098(2) 0.0649(2) 0.0630(18) Uani 0.518(6) 1 d PRDU B 2
N11 N 0.2655(3) 0.1289(2) 0.7894(2) 0.097(5) Uani 0.543(7) 1 d PRDU C 1
O4 O 0.3799(3) 0.1951(2) 0.8738(2) 0.109(3) Uani 0.543(7) 1 d PRDU C 1
O5 O 0.2443(3) 0.0695(2) 0.6818(2) 0.109(3) Uani 0.543(7) 1 d PRDU C 1
O6 O 0.1646(3) 0.1336(2) 0.8029(2) 0.109(3) Uani 0.543(7) 1 d PRDU C 1
N11A N 0.0932(3) -0.0008(2) 0.6629(2) 0.071(4) Uani 0.457(7) 1 d PRDU C 2
O4A O -0.0034(3) -0.0787(2) 0.5606(2) 0.096(4) Uani 0.457(7) 1 d PRDU C 2
O5A O 0.2101(3) 0.0161(2) 0.6784(2) 0.096(4) Uani 0.457(7) 1 d PRDU C 2
O6A O 0.0724(3) 0.0786(2) 0.7358(2) 0.096(4) Uani 0.457(7) 1 d PRDU C 2

loop_
_atom_site_aniso_label
_atom_site_aniso_U_11
_atom_site_aniso_U_22
_atom_site_aniso_U_33
_atom_site_aniso_U_23
_atom_site_aniso_U_13
_atom_site_aniso_U_12
Cu1 0.0265(5) 0.0269(5) 0.0277(5) -0.0013(3) 0.0114(4) 0.0027(3)
N1 0.036(2) 0.030(2) 0.032(2) 0.0159(18) 0.019(2) 0.0145(18)
N2 0.035(3) 0.033(2) 0.038(2) 0.013(2) 0.018(2) 0.0105(19)
N3 0.030(3) 0.032(2) 0.038(2) 0.004(2) 0.003(2) -0.006(2)
N4 0.047(3) 0.028(2) 0.030(2) 0.0069(19) 0.009(2) -0.002(2)
N5 0.054(3) 0.038(3) 0.034(3) 0.005(2) 0.004(3) -0.014(2)
N6 0.035(3) 0.031(2) 0.033(2) 0.009(2) 0.003(2) -0.0032(19)
N7 0.035(3) 0.043(2) 0.034(2) 0.016(2) 0.013(2) 0.006(2)
N8 0.036(3) 0.045(3) 0.045(3) 0.010(2) 0.024(2) 0.006(2)
N9 0.031(3) 0.028(2) 0.031(2) 0.0101(18) 0.012(2) 0.0103(18)
C1 0.037(3) 0.040(3) 0.035(3) 0.019(2) 0.018(2) 0.009(2)
C2 0.034(4) 0.092(5) 0.065(4) 0.040(4) 0.028(3) 0.027(3)
C3 0.059(4) 0.071(4) 0.076(5) 0.034(4) 0.052(4) 0.041(4)
C4 0.066(4) 0.050(3) 0.055(4) 0.026(3) 0.047(3) 0.030(3)
C5 0.038(3) 0.035(3) 0.032(3) 0.016(2) 0.024(2) 0.016(2)
C6 0.043(3) 0.029(3) 0.035(3) 0.010(2) 0.022(2) 0.006(2)
C7 0.058(4) 0.024(3) 0.037(3) 0.007(2) 0.020(3) 0.007(2)
C8 0.053(4) 0.033(3) 0.040(3) 0.006(2) -0.001(3) -0.019(3)
C9 0.052(4) 0.029(3) 0.033(3) 0.005(2) 0.000(3) -0.011(3)
C10 0.067(5) 0.059(4) 0.071(5) 0.034(4) 0.011(4) 0.003(3)
C11 0.082(6) 0.048(4) 0.057(4) 0.023(3) 0.012(4) 0.008(4)
C12 0.060(5) 0.034(3) 0.036(3) 0.009(3) -0.012(3) -0.017(3)
C13 0.075(6) 0.066(4) 0.059(4) 0.033(4) 0.017(4) 0.010(4)
C14 0.082(6) 0.048(4) 0.051(4) 0.023(3) 0.014(4) 0.006(3)
C15 0.067(5) 0.039(3) 0.042(3) 0.013(3) -0.006(3) -0.015(3)
C16 0.072(4) 0.035(3) 0.033(3) -0.007(3) 0.018(3) -0.003(3)
C17 0.044(3) 0.042(3) 0.035(3) 0.006(3) 0.018(3) 0.009(2)
C18 0.053(4) 0.035(3) 0.055(4) -0.001(3) 0.039(3) 0.006(3)
C19 0.076(5) 0.077(5) 0.069(5) 0.012(4) 0.057(4) 0.022(4)
C20 0.084(6) 0.118(7) 0.112(7) 0.003(5) 0.085(6) 0.023(5)
C21 0.050(5) 0.134(8) 0.105(7) -0.004(6) 0.057(5) 0.001(5)
C22 0.039(4) 0.073(4) 0.067(4) 0.007(4) 0.037(3) 0.006(3)
C23 0.031(6) 0.056(7) 0.073(8) 0.041(6) 0.030(6) 0.026(5)
C24 0.048(8) 0.068(8) 0.081(10) 0.046(7) 0.041(8) 0.022(7)
C25 0.061(8) 0.040(5) 0.037(6) 0.018(4) 0.025(6) 0.032(6)
C26 0.061(9) 0.033(5) 0.034(6) 0.012(5) 0.026(6) 0.017(5)
C27 0.037(6) 0.023(5) 0.035(5) 0.004(4) -0.001(5) 0.000(4)
C28 0.043(8) 0.038(6) 0.035(6) 0.014(5) -0.002(5) -0.004(5)
N10 0.070(7) 0.045(6) 0.052(6) 0.016(5) 0.039(5) 0.021(5)
O1 0.046(3) 0.036(2) 0.040(3) 0.010(2) 0.032(2) 0.013(2)
O2 0.046(3) 0.036(2) 0.040(3) 0.010(2) 0.032(2) 0.013(2)
O3 0.046(3) 0.036(2) 0.040(3) 0.010(2) 0.032(2) 0.013(2)
N10A 0.075(7) 0.079(6) 0.063(6) 0.042(5) 0.044(6) 0.064(5)
O1A 0.053(4) 0.086(4) 0.053(3) 0.028(3) 0.026(3) 0.032(3)
O2A 0.053(4) 0.086(4) 0.053(3) 0.028(3) 0.026(3) 0.032(3)
O3A 0.053(4) 0.086(4) 0.053(3) 0.028(3) 0.026(3) 0.032(3)
N11 0.149(10) 0.062(7) 0.125(9) 0.027(7) 0.117(8) 0.033(7)
O4 0.135(6) 0.069(4) 0.113(5) -0.017(3) 0.109(5) -0.012(4)
O5 0.135(6) 0.069(4) 0.113(5) -0.017(3) 0.109(5) -0.012(4)
O6 0.135(6) 0.069(4) 0.113(5) -0.017(3) 0.109(5) -0.012(4)
N11A 0.039(6) 0.078(8) 0.076(8) 0.010(6) 0.029(6) 0.013(6)
O4A 0.046(4) 0.085(5) 0.096(6) -0.025(4) 0.042(4) -0.013(3)
O5A 0.046(4) 0.085(5) 0.096(6) -0.025(4) 0.042(4) -0.013(3)
O6A 0.046(4) 0.085(5) 0.096(6) -0.025(4) 0.042(4) -0.013(3)

loop_
_atom_type_symbol
_atom_type_description
_atom_type_scat_dispersion_real
_atom_type_scat_dispersion_imag
_atom_type_scat_source
C C 0.0181 0.0091 'International Tables Vol C Tables 4.2.6.8 and 6.1.1.4'
H H 0.0000 0.0000 'International Tables Vol C Tables 4.2.6.8 and 6.1.1.4'
N N 0.0311 0.0180 'International Tables Vol C Tables 4.2.6.8 and 6.1.1.4'
O O 0.0492 0.0322 'International Tables Vol C Tables 4.2.6.8 and 6.1.1.4'
Cu Cu -1.9646 0.5888 'International Tables Vol C Tables 4.2.6.8 and 6.1.1.4'

loop_
_geom_angle_atom_site_label_1
_geom_angle_atom_site_label_2
_geom_angle_atom_site_label_3
_geom_angle
_geom_angle_site_symmetry_1
_geom_angle_site_symmetry_3
_geom_angle_publ_flag
N7 Cu1 N2 179.0(2) 2_666 . ?
N7 Cu1 N8 80.91(19) 2_666 2_666 ?
N2 Cu1 N8 99.41(19) . 2_666 ?
N7 Cu1 N1 99.26(19) 2_666 . ?
N2 Cu1 N1 80.21(18) . . ?
N8 Cu1 N1 167.4(2) 2_666 . ?
N7 Cu1 N9 91.13(17) 2_666 . ?
N2 Cu1 N9 89.81(17) . . ?
N8 Cu1 N9 96.74(19) 2_666 . ?
N1 Cu1 N9 95.89(16) . . ?
C1 N1 C5 119.0(5) . . ?
C1 N1 Cu1 126.4(3) . . ?
C5 N1 Cu1 114.6(4) . . ?
N3 N2 C6 109.5(4) . . ?
N3 N2 Cu1 134.5(4) . . ?
C6 N2 Cu1 114.5(4) . . ?
N2 N3 N4 106.7(5) . . ?
N3 N4 C7 112.1(5) . . ?
N3 N4 C8 119.2(5) . . ?
C7 N4 C8 128.0(5) . . ?
N6 N5 C16 111.9(5) . . ?
N6 N5 C15 120.3(6) . . ?
C16 N5 C15 127.1(6) . . ?
N5 N6 N7 107.6(5) . . ?
N6 N7 C17 109.5(4) . . ?
N6 N7 Cu1 135.2(4) . 2_666 ?
C17 N7 Cu1 113.9(4) . 2_666 ?
C22 N8 C18 119.5(5) . . ?
C22 N8 Cu1 126.4(4) . 2_666 ?
C18 N8 Cu1 114.0(4) . 2_666 ?
C27 N9 C28 136.5(6) . 2_666 ?
C27 N9 C24 53.8(8) . 2_666 ?
C28 N9 C24 107.3(6) 2_666 2_666 ?
C27 N9 C25 111.3(8) . . ?
C28 N9 C25 53.4(6) 2_666 . ?
C24 N9 C25 59.8(8) 2_666 . ?
C27 N9 C23 110.8(8) . . ?
C28 N9 C23 54.5(5) 2_666 . ?
C24 N9 C23 139.0(8) 2_666 . ?
C25 N9 C23 106.8(8) . . ?
C27 N9 C26 53.5(7) . 2_666 ?
C28 N9 C26 107.0(5) 2_666 2_666 ?
C24 N9 C26 102.8(8) 2_666 2_666 ?
C25 N9 C26 137.6(7) . 2_666 ?
C23 N9 C26 59.1(7) . 2_666 ?
C27 N9 Cu1 110.4(5) . . ?
C28 N9 Cu1 113.1(3) 2_666 . ?
C24 N9 Cu1 112.7(6) 2_666 . ?
C25 N9 Cu1 109.2(5) . . ?
C23 N9 Cu1 108.3(5) . . ?
C26 N9 Cu1 113.2(5) 2_666 . ?
N1 C1 C2 121.6(5) . . ?
N1 C1 H1 119.2 . . ?
C2 C1 H1 119.2 . . ?
C1 C2 C3 119.5(6) . . ?
C1 C2 H2 120.2 . . ?
C3 C2 H2 120.2 . . ?
C4 C3 C2 118.6(6) . . ?
C4 C3 H3 120.7 . . ?
C2 C3 H3 120.7 . . ?
C3 C4 C5 119.4(5) . . ?
C3 C4 H4 120.3 . . ?
C5 C4 H4 120.3 . . ?
N1 C5 C4 121.8(5) . . ?
N1 C5 C6 113.5(4) . . ?
C4 C5 C6 124.7(5) . . ?
N2 C6 C7 105.9(5) . . ?
N2 C6 C5 116.7(4) . . ?
C7 C6 C5 137.1(5) . . ?
N4 C7 C6 105.8(5) . . ?
N4 C7 H7 127.1 . . ?
C6 C7 H7 127.1 . . ?
N4 C8 C9 110.8(5) . . ?
N4 C8 H8A 109.5 . . ?
C9 C8 H8A 109.5 . . ?
N4 C8 H8B 109.5 . . ?
C9 C8 H8B 109.5 . . ?
H8A C8 H8B 108.1 . . ?
C14 C9 C10 119.5(7) . . ?
C14 C9 C8 118.9(7) . . ?
C10 C9 C8 121.5(7) . . ?
C11 C10 C9 118.5(9) . . ?
C11 C10 H10 120.7 . . ?
C9 C10 H10 120.7 . . ?
C12 C11 C10 122.0(8) . . ?
C12 C11 H11 119.0 . . ?
C10 C11 H11 119.0 . . ?
C11 C12 C13 119.2(7) . . ?
C11 C12 C15 120.8(7) . . ?
C13 C12 C15 119.9(8) . . ?
C12 C13 C14 118.6(8) . . ?
C12 C13 H13 120.7 . . ?
C14 C13 H13 120.7 . . ?
C9 C14 C13 122.0(8) . . ?
C9 C14 H14 119.0 . . ?
C13 C14 H14 119.0 . . ?
N5 C15 C12 109.1(5) . . ?
N5 C15 H15A 109.9 . . ?
C12 C15 H15A 109.9 . . ?
N5 C15 H15B 109.9 . . ?
C12 C15 H15B 109.9 . . ?
H15A C15 H15B 108.3 . . ?
N5 C16 C17 104.1(5) . . ?
N5 C16 H16 127.9 . . ?
C17 C16 H16 127.9 . . ?
N7 C17 C16 106.7(6) . . ?
N7 C17 C18 117.1(4) . . ?
C16 C17 C18 136.0(6) . . ?
N8 C18 C19 122.2(6) . . ?
N8 C18 C17 113.7(5) . . ?
C19 C18 C17 124.0(5) . . ?
C20 C19 C18 118.3(6) . . ?
C20 C19 H19 120.8 . . ?
C18 C19 H19 120.8 . . ?
C19 C20 C21 118.3(7) . . ?
C19 C20 H20 120.9 . . ?
C21 C20 H20 120.9 . . ?
C22 C21 C20 120.1(8) . . ?
C22 C21 H21 120.0 . . ?
C20 C21 H21 120.0 . . ?
N8 C22 C21 121.4(6) . . ?
N8 C22 H22 119.3 . . ?
C21 C22 H22 119.3 . . ?
N9 C23 C24 107.0(9) . . ?
N9 C23 H23A 110.3 . . ?
C24 C23 H23A 110.3 . . ?
N9 C23 H23B 110.3 . . ?
C24 C23 H23B 110.3 . . ?
H23A C23 H23B 108.6 . . ?
N9 C24 C23 114.0(10) 2_666 . ?
N9 C24 H24A 108.7 2_666 . ?
C23 C24 H24A 108.7 . . ?
N9 C24 H24B 108.7 2_666 . ?
C23 C24 H24B 108.7 . . ?
H24A C24 H24B 107.6 . . ?
N9 C25 C26 110.2(8) . . ?
N9 C25 H25A 109.6 . . ?
C26 C25 H25A 109.6 . . ?
N9 C25 H25B 109.6 . . ?
C26 C25 H25B 109.6 . . ?
H25A C25 H25B 108.1 . . ?
C25 C26 N9 112.2(8) . 2_666 ?
C25 C26 H26A 109.2 . . ?
N9 C26 H26A 109.2 2_666 . ?
C25 C26 H26B 109.2 . . ?
N9 C26 H26B 109.2 2_666 . ?
H26A C26 H26B 107.9 . . ?
N9 C27 C28 110.6(7) . . ?
N9 C27 H27A 109.5 . . ?
C28 C27 H27A 109.5 . . ?
N9 C27 H27B 109.5 . . ?
C28 C27 H27B 109.5 . . ?
H27A C27 H27B 108.1 . . ?
N9 C28 C27 112.9(4) 2_666 . ?
N9 C28 H28A 109.0 2_666 . ?
C27 C28 H28A 109.0 . . ?
N9 C28 H28B 109.0 2_666 . ?
C27 C28 H28B 109.0 . . ?
H28A C28 H28B 107.8 . . ?
O1 N10 O3 116.8 . . ?
O1 N10 O2 118.8 . . ?
O3 N10 O2 124.1 . . ?
O1A N10A O3A 115.3 . . ?
O1A N10A O2A 122.4 . . ?
O3A N10A O2A 121.2 . . ?
O4 N11 O6 121.2 . . ?
O4 N11 O5 120.9 . . ?
O6 N11 O5 117.0 . . ?
O6A N11A O5A 119.2 . . ?
O6A N11A O4A 119.6 . . ?
O5A N11A O4A 119.0 . . ?

loop_
_geom_bond_atom_site_label_1
_geom_bond_atom_site_label_2
_geom_bond_distance
_geom_bond_site_symmetry_2
_geom_bond_publ_flag
Cu1 N7 1.969(4) 2_666 ?
Cu1 N2 1.975(4) . ?
Cu1 N8 2.040(5) 2_666 ?
Cu1 N1 2.046(4) . ?
Cu1 N9 2.387(4) . ?
N1 C1 1.345(7) . ?
N1 C5 1.359(6) . ?
N2 N3 1.318(6) . ?
N2 C6 1.372(7) . ?
N3 N4 1.319(7) . ?
N4 C7 1.324(8) . ?
N4 C8 1.488(7) . ?
N5 N6 1.318(7) . ?
N5 C16 1.339(9) . ?
N5 C15 1.462(8) . ?
N6 N7 1.319(6) . ?
N7 C17 1.353(7) . ?
N7 Cu1 1.969(4) 2_666 ?
N8 C22 1.322(8) . ?
N8 C18 1.339(7) . ?
N8 Cu1 2.040(5) 2_666 ?
N9 C27 1.407(11) . ?
N9 C28 1.463(5) 2_666 ?
N9 C24 1.489(14) 2_666 ?
N9 C25 1.495(10) . ?
N9 C23 1.500(12) . ?
N9 C26 1.554(11) 2_666 ?
C1 C2 1.386(9) . ?
C1 H1 0.9500 . ?
C2 C3 1.402(10) . ?
C2 H2 0.9500 . ?
C3 C4 1.376(10) . ?
C3 H3 0.9500 . ?
C4 C5 1.392(8) . ?
C4 H4 0.9500 . ?
C5 C6 1.429(8) . ?
C6 C7 1.378(8) . ?
C7 H7 0.9500 . ?
C8 C9 1.495(9) . ?
C8 H8A 0.9900 . ?
C8 H8B 0.9900 . ?
C9 C14 1.341(10) . ?
C9 C10 1.413(10) . ?
C10 C11 1.380(11) . ?
C10 H10 0.9500 . ?
C11 C12 1.373(11) . ?
C11 H11 0.9500 . ?
C12 C13 1.388(11) . ?
C12 C15 1.484(10) . ?
C13 C14 1.408(10) . ?
C13 H13 0.9500 . ?
C14 H14 0.9500 . ?
C15 H15A 0.9900 . ?
C15 H15B 0.9900 . ?
C16 C17 1.412(8) . ?
C16 H16 0.9500 . ?
C17 C18 1.443(8) . ?
C18 C19 1.403(8) . ?
C19 C20 1.359(11) . ?
C19 H19 0.9500 . ?
C20 C21 1.410(11) . ?
C20 H20 0.9500 . ?
C21 C22 1.365(9) . ?
C21 H21 0.9500 . ?
C22 H22 0.9500 . ?
C23 C24 1.573(19) . ?
C23 H23A 0.9900 . ?
C23 H23B 0.9900 . ?
C24 N9 1.489(14) 2_666 ?
C24 H24A 0.9900 . ?
C24 H24B 0.9900 . ?
C25 C26 1.515(17) . ?
C25 H25A 0.9900 . ?
C25 H25B 0.9900 . ?
C26 N9 1.554(11) 2_666 ?
C26 H26A 0.9900 . ?
C26 H26B 0.9900 . ?
C27 C28 1.554(13) . ?
C27 H27A 0.9900 . ?
C27 H27B 0.9900 . ?
C28 N9 1.463(5) 2_666 ?
C28 H28A 0.9900 . ?
C28 H28B 0.9900 . ?
N10 O1 1.3180 . ?
N10 O3 1.3198 . ?
N10 O2 1.3590 . ?
N10A O1A 1.3123 . ?
N10A O3A 1.3407 . ?
N10A O2A 1.3433 . ?
N11 O4 1.3160 . ?
N11 O6 1.3366 . ?
N11 O5 1.3421 . ?
N11A O6A 1.3169 . ?
N11A O5A 1.3351 . ?
N11A O4A 1.3367 . ?

loop_
_geom_torsion_atom_site_label_1
_geom_torsion_atom_site_label_2
_geom_torsion_atom_site_label_3
_geom_torsion_atom_site_label_4
_geom_torsion
_geom_torsion_site_symmetry_1
_geom_torsion_site_symmetry_2
_geom_torsion_site_symmetry_3
_geom_torsion_site_symmetry_4
_geom_torsion_publ_flag
N7 Cu1 N1 C1 -2.3(5) 2_666 . . . ?
N2 Cu1 N1 C1 176.8(5) . . . . ?
N8 Cu1 N1 C1 87.5(9) 2_666 . . . ?
N9 Cu1 N1 C1 -94.4(5) . . . . ?
N7 Cu1 N1 C5 177.9(4) 2_666 . . . ?
N2 Cu1 N1 C5 -3.0(4) . . . . ?
N8 Cu1 N1 C5 -92.4(8) 2_666 . . . ?
N9 Cu1 N1 C5 85.8(4) . . . . ?
N7 Cu1 N2 N3 -131(11) 2_666 . . . ?
N8 Cu1 N2 N3 -23.0(6) 2_666 . . . ?
N1 Cu1 N2 N3 169.8(6) . . . . ?
N9 Cu1 N2 N3 73.8(6) . . . . ?
N7 Cu1 N2 C6 65(11) 2_666 . . . ?
N8 Cu1 N2 C6 172.8(4) 2_666 . . . ?
N1 Cu1 N2 C6 5.6(4) . . . . ?
N9 Cu1 N2 C6 -90.4(4) . . . . ?
C6 N2 N3 N4 -1.0(6) . . . . ?
Cu1 N2 N3 N4 -165.8(4) . . . . ?
N2 N3 N4 C7 1.3(7) . . . . ?
N2 N3 N4 C8 172.4(5) . . . . ?
C16 N5 N6 N7 -2.1(7) . . . . ?
C15 N5 N6 N7 -173.4(5) . . . . ?
N5 N6 N7 C17 1.3(7) . . . . ?
N5 N6 N7 Cu1 166.0(5) . . . 2_666 ?
N7 Cu1 N9 C27 165.1(7) 2_666 . . . ?
N2 Cu1 N9 C27 -15.3(7) . . . . ?
N8 Cu1 N9 C27 84.1(7) 2_666 . . . ?
N1 Cu1 N9 C27 -95.4(6) . . . . ?
N7 Cu1 N9 C28 -15.0(3) 2_666 . . 2_666 ?
N2 Cu1 N9 C28 164.5(3) . . . 2_666 ?
N8 Cu1 N9 C28 -96.0(3) 2_666 . . 2_666 ?
N1 Cu1 N9 C28 84.4(3) . . . 2_666 ?
N7 Cu1 N9 C24 106.9(7) 2_666 . . 2_666 ?
N2 Cu1 N9 C24 -73.5(7) . . . 2_666 ?
N8 Cu1 N9 C24 26.0(7) 2_666 . . 2_666 ?
N1 Cu1 N9 C24 -153.6(7) . . . 2_666 ?
N7 Cu1 N9 C25 42.5(6) 2_666 . . . ?
N2 Cu1 N9 C25 -138.0(6) . . . . ?
N8 Cu1 N9 C25 -38.5(6) 2_666 . . . ?
N1 Cu1 N9 C25 141.9(6) . . . . ?
N7 Cu1 N9 C23 -73.5(6) 2_666 . . . ?
N2 Cu1 N9 C23 106.1(6) . . . . ?
N8 Cu1 N9 C23 -154.4(6) 2_666 . . . ?
N1 Cu1 N9 C23 26.0(6) . . . . ?
N7 Cu1 N9 C26 -136.9(6) 2_666 . . 2_666 ?
N2 Cu1 N9 C26 42.7(6) . . . 2_666 ?
N8 Cu1 N9 C26 142.1(6) 2_666 . . 2_666 ?
N1 Cu1 N9 C26 -37.5(6) . . . 2_666 ?
C5 N1 C1 C2 1.1(9) . . . . ?
Cu1 N1 C1 C2 -178.7(5) . . . . ?
N1 C1 C2 C3 -1.8(10) . . . . ?
C1 C2 C3 C4 0.9(11) . . . . ?
C2 C3 C4 C5 0.8(11) . . . . ?
C1 N1 C5 C4 0.6(8) . . . . ?
Cu1 N1 C5 C4 -179.6(4) . . . . ?
C1 N1 C5 C6 -179.9(5) . . . . ?
Cu1 N1 C5 C6 -0.1(6) . . . . ?
C3 C4 C5 N1 -1.5(9) . . . . ?
C3 C4 C5 C6 179.1(6) . . . . ?
N3 N2 C6 C7 0.4(6) . . . . ?
Cu1 N2 C6 C7 168.5(4) . . . . ?
N3 N2 C6 C5 -175.6(5) . . . . ?
Cu1 N2 C6 C5 -7.5(7) . . . . ?
N1 C5 C6 N2 4.9(7) . . . . ?
C4 C5 C6 N2 -175.6(5) . . . . ?
N1 C5 C6 C7 -169.5(6) . . . . ?
C4 C5 C6 C7 10.0(11) . . . . ?
N3 N4 C7 C6 -1.0(7) . . . . ?
C8 N4 C7 C6 -171.2(5) . . . . ?
N2 C6 C7 N4 0.3(6) . . . . ?
C5 C6 C7 N4 175.2(7) . . . . ?
N3 N4 C8 C9 -85.5(7) . . . . ?
C7 N4 C8 C9 84.1(8) . . . . ?
N4 C8 C9 C14 -89.0(7) . . . . ?
N4 C8 C9 C10 87.8(8) . . . . ?
C14 C9 C10 C11 -0.2(10) . . . . ?
C8 C9 C10 C11 -176.9(6) . . . . ?
C9 C10 C11 C12 0.4(11) . . . . ?
C10 C11 C12 C13 0.8(11) . . . . ?
C10 C11 C12 C15 178.1(6) . . . . ?
C11 C12 C13 C14 -2.2(11) . . . . ?
C15 C12 C13 C14 -179.5(6) . . . . ?
C10 C9 C14 C13 -1.3(11) . . . . ?
C8 C9 C14 C13 175.6(6) . . . . ?
C12 C13 C14 C9 2.5(11) . . . . ?
N6 N5 C15 C12 83.4(8) . . . . ?
C16 N5 C15 C12 -86.4(9) . . . . ?
C11 C12 C15 N5 -87.9(9) . . . . ?
C13 C12 C15 N5 89.4(8) . . . . ?
N6 N5 C16 C17 2.0(8) . . . . ?
C15 N5 C16 C17 172.5(6) . . . . ?
N6 N7 C17 C16 -0.1(7) . . . . ?
Cu1 N7 C17 C16 -168.4(4) 2_666 . . . ?
N6 N7 C17 C18 176.0(6) . . . . ?
Cu1 N7 C17 C18 7.8(8) 2_666 . . . ?
N5 C16 C17 N7 -1.1(8) . . . . ?
N5 C16 C17 C18 -176.1(8) . . . . ?
C22 N8 C18 C19 -3.1(11) . . . . ?
Cu1 N8 C18 C19 179.9(6) 2_666 . . . ?
C22 N8 C18 C17 -180.0(7) . . . . ?
Cu1 N8 C18 C17 3.0(8) 2_666 . . . ?
N7 C17 C18 N8 -7.2(9) . . . . ?
C16 C17 C18 N8 167.5(8) . . . . ?
N7 C17 C18 C19 176.0(7) . . . . ?
C16 C17 C18 C19 -9.3(14) . . . . ?
N8 C18 C19 C20 1.1(13) . . . . ?
C17 C18 C19 C20 177.7(9) . . . . ?
C18 C19 C20 C21 2.1(16) . . . . ?
C19 C20 C21 C22 -3.5(18) . . . . ?
C18 N8 C22 C21 1.7(13) . . . . ?
Cu1 N8 C22 C21 178.3(8) 2_666 . . . ?
C20 C21 C22 N8 1.5(16) . . . . ?
C27 N9 C23 C24 -59.8(11) . . . . ?
C28 N9 C23 C24 73.2(9) 2_666 . . . ?
C24 N9 C23 C24 -2(2) 2_666 . . . ?
C25 N9 C23 C24 61.5(11) . . . . ?
C26 N9 C23 C24 -74.5(10) 2_666 . . . ?
Cu1 N9 C23 C24 179.0(8) . . . . ?
N9 C23 C24 N9 1.1(14) . . . 2_666 ?
C27 N9 C25 C26 58.1(13) . . . . ?
C28 N9 C25 C26 -74.8(10) 2_666 . . . ?
C24 N9 C25 C26 74.5(11) 2_666 . . . ?
C23 N9 C25 C26 -62.9(12) . . . . ?
C26 N9 C25 C26 -0.6(19) 2_666 . . . ?
Cu1 N9 C25 C26 -179.8(8) . . . . ?
N9 C25 C26 N9 0.4(14) . . . 2_666 ?
C28 N9 C27 C28 0.2(15) 2_666 . . . ?
C24 N9 C27 C28 -76.2(10) 2_666 . . . ?
C25 N9 C27 C28 -58.5(11) . . . . ?
C23 N9 C27 C28 60.1(10) . . . . ?
C26 N9 C27 C28 75.7(10) 2_666 . . . ?
Cu1 N9 C27 C28 -180.0(6) . . . . ?
N9 C27 C28 N9 -0.2(11) . . . 2_666 ?

loop_
_platon_squeeze_void_nr
_platon_squeeze_void_average_x
_platon_squeeze_void_average_y
_platon_squeeze_void_average_z
_platon_squeeze_void_volume
_platon_squeeze_void_count_electrons
_platon_squeeze_void_content
1 -0.122 0.378 0.378 448 136 ' '
